data_8103604
loop_
_publ_author_name
'Yamanaka, T.'
'Takeuchi, Y.'

_publ_section_title
;
 X-ray study of the Rhodonite-Bustamite transformation
;
_journal_name_full 'Zeitschrift fuer Kristallographie (149,1979-)'
_journal_page_first 131
_journal_page_last 145
_journal_volume 157
_journal_year 1981
_chemical_formula_sum 'Ca0.228 Mn0.772 O3 Si'
_chemical_name_systematic 'Ca0.228 Mn0.772 Si O3'
_space_group_IT_number 2
_symmetry_space_group_name_Hall '-P 1 (-x,-1/2*y+1/2*z,1/2*y+1/2*z)'
_symmetry_space_group_name_H-M 'A -1'
_cell_angle_alpha 89.95
_cell_angle_beta 94.39
_cell_angle_gamma 103.53
_cell_formula_units_Z 12
_cell_length_a 7.605
_cell_length_b 7.102
_cell_length_c 13.568
_cell_volume 710.280
_citation_journal_id_ASTM ZEKRDZ
_cod_data_source_file Yamanaka_ZEKRDZ_1981_530.cif
_cod_data_source_block Ca0.228Mn0.772O3Si1
_cod_original_cell_volume 710.2798
_cod_original_sg_symbol_H-M 'P -1 (-a,-b+c,b+c)'
_cod_original_formula_sum 'Ca0.228 Mn0.772 O3 Si1'
_cod_database_code 8103604

loop_
_symmetry_equiv_pos_as_xyz
x,y,z
-x,-y,-z
x,y+1/2,z+1/2
-x,-y+1/2,-z+1/2

loop_
_atom_site_label
_atom_site_type_symbol
_atom_site_fract_x
_atom_site_fract_y
_atom_site_fract_z
_atom_site_occupancy
_atom_site_U_iso_or_equiv
O1 O-2 0.4053 0.2437 0.4239 1 0.0
Si1 Si+4 0.1809 0.4066 0.6302 1 0.0
Ca3 Ca+2 0.5 0.75 0.25 0.53 0.0
O7 O-2 0.2663 0.5068 0.5361 1 0.0
Mn2 Mn+2 0.2045 0.9277 0.3739 0.74 0.0
O2 O-2 0.4357 0.7287 0.4002 1 0.0
O9 O-2 0.1919 0.1735 0.6092 1 0.0
O3 O-2 0.307 0.4505 0.7266 1 0.0
Si3 Si+4 0.3956 0.7246 0.5186 1 0.0
Mn4 Mn+2 0.5 0.75 0.25 0.47 0.0
Mn1 Mn+2 0.2024 0.4196 0.3741 0.84 0.0
O4 O-2 0.3038 0.9505 0.7328 1 0.0
O8 O-2 0.2591 0.8705 0.5379 1 0.0
Si2 Si+4 0.1675 0.9353 0.6349 1 0.0
Mn3 Mn+2 0.5 0.25 0.25 1 0.0
O6 O-2 0.0305 0.1338 0.3541 1 0.0
Ca2 Ca+2 0.2045 0.9277 0.3739 0.26 0.0
Ca1 Ca+2 0.2024 0.4196 0.3741 0.16 0.0
O5 O-2 0.0403 0.6384 0.3659 1 0.0
